data_4503475
loop_
_publ_author_name
'Liu, Pei-Pei'
'Cheng, Ai-Ling'
'Yue, Qi'
'Liu, Na'
'Sun, Wei-Wei'
'Gao, En-Qing'

_publ_section_title
;
 Cobalt(II) Coordination Networks Dependent upon the Spacer Length of
 Flexible Bis(tetrazole) Ligands
;
_journal_issue 5
_journal_name_full 'Crystal Growth &amp; Design'
_journal_page_first 1668
_journal_paper_doi 10.1021/cg701167e
_journal_volume 8
_journal_year 2008
_chemical_formula_sum 'C18 H28 Co N18 S2'
_chemical_formula_weight 619.63
_chemical_name_systematic
; 
 ? 
;
_space_group_IT_number 14
_symmetry_cell_setting monoclinic
_symmetry_space_group_name_Hall '-P 2yn'
_symmetry_space_group_name_H-M 'P 1 21/n 1'
_atom_sites_solution_hydrogens geom
_atom_sites_solution_primary direct
_atom_sites_solution_secondary difmap
_audit_creation_method SHELXL-97
_cell_angle_alpha 90.00
_cell_angle_beta 95.560(2)
_cell_angle_gamma 90.00
_cell_formula_units_Z 4
_cell_length_a 13.467(2)
_cell_length_b 10.5968(17)
_cell_length_c 19.501(3)
_cell_measurement_reflns_used 1385
_cell_measurement_temperature 293(2)
_cell_measurement_theta_max 21.70
_cell_measurement_theta_min 2.19
_cell_volume 2769.8(7)
_computing_cell_refinement 'Bruker SMART'
_computing_data_collection 'Bruker SMART'
_computing_data_reduction 'Bruker SHELXTL'
_computing_molecular_graphics 'Bruker SHELXTL'
_computing_publication_material 'Bruker SHELXTL'
_computing_structure_refinement 'SHELXL-97 (Sheldrick, 1997)'
_computing_structure_solution 'SHELXS-97 (Sheldrick, 1990)'
_diffrn_ambient_temperature 273(2)
_diffrn_measured_fraction_theta_full 0.995
_diffrn_measured_fraction_theta_max 0.995
_diffrn_measurement_device_type 'CCD area detector'
_diffrn_measurement_method 'phi and omega scans'
_diffrn_radiation_monochromator graphite
_diffrn_radiation_source 'fine-focus sealed tube'
_diffrn_radiation_type MoK\a
_diffrn_radiation_wavelength 0.71073
_diffrn_reflns_av_R_equivalents 0.0733
_diffrn_reflns_av_sigmaI/netI 0.1010
_diffrn_reflns_limit_h_max 17
_diffrn_reflns_limit_h_min -17
_diffrn_reflns_limit_k_max 12
_diffrn_reflns_limit_k_min -13
_diffrn_reflns_limit_l_max 25
_diffrn_reflns_limit_l_min -19
_diffrn_reflns_number 16966
_diffrn_reflns_theta_full 27.49
_diffrn_reflns_theta_max 27.49
_diffrn_reflns_theta_min 1.93
_diffrn_standards_decay_% 2.5
_exptl_absorpt_coefficient_mu 0.816
_exptl_absorpt_correction_T_max 0.9228
_exptl_absorpt_correction_T_min 0.8538
_exptl_absorpt_correction_type multi-scan
_exptl_crystal_colour red
_exptl_crystal_density_diffrn 1.486
_exptl_crystal_density_method 'not measured'
_exptl_crystal_description plate
_exptl_crystal_F_000 1284
_exptl_crystal_size_max 0.20
_exptl_crystal_size_mid 0.20
_exptl_crystal_size_min 0.10
_refine_diff_density_max 0.345
_refine_diff_density_min -0.388
_refine_diff_density_rms 0.075
_refine_ls_extinction_method none
_refine_ls_goodness_of_fit_ref 0.995
_refine_ls_hydrogen_treatment constr
_refine_ls_matrix_type full
_refine_ls_number_parameters 352
_refine_ls_number_reflns 6343
_refine_ls_number_restraints 0
_refine_ls_restrained_S_all 0.995
_refine_ls_R_factor_all 0.1410
_refine_ls_R_factor_gt 0.0597
_refine_ls_shift/su_max 0.000
_refine_ls_shift/su_mean 0.000
_refine_ls_structure_factor_coef Fsqd
_refine_ls_weighting_details 'calc w=1/[\s^2^(Fo^2^)+(0.0577P)^2^+0.0000P] where P=(Fo^2^+2Fc^2^)/3'
_refine_ls_weighting_scheme calc
_refine_ls_wR_factor_gt 0.1289
_refine_ls_wR_factor_ref 0.1612
_reflns_number_gt 3041
_reflns_number_total 6343
_reflns_threshold_expression >2sigma(I)
_cod_data_source_file cg701167e-file005.cif
_cod_data_source_block 3
_cod_depositor_comments
;
The following automatic conversions were performed:

'_symmetry_cell_setting' value 'Monoclinic' changed to 'monoclinic'
according to /home/saulius/struct/CIF-dictionaries/cif_core.dic
dictionary named 'cif_core.dic' version 2.4.1 from 2010-06-29.

Automatic conversion script
Id: cif_fix_values 1715 2011-07-08 13:25:40Z adriana 
;
_cod_original_cell_volume 2769.8(8)
_cod_original_sg_symbol_H-M P2(1)/n
_cod_database_code 4503475

loop_
_symmetry_equiv_pos_as_xyz
'x, y, z'
'-x+1/2, y+1/2, -z+1/2'
'-x, -y, -z'
'x-1/2, -y-1/2, z-1/2'

loop_
_atom_site_label
_atom_site_type_symbol
_atom_site_fract_x
_atom_site_fract_y
_atom_site_fract_z
_atom_site_U_iso_or_equiv
_atom_site_adp_type
_atom_site_occupancy
_atom_site_symmetry_multiplicity
_atom_site_calc_flag
_atom_site_refinement_flags
C1 C 0.9056(3) 0.2842(4) 0.2205(2) 0.0380(10) Uani 1 1 d .
H1A H 0.8373 0.2692 0.2185 0.046 Uiso 1 1 calc R
C2 C 0.9558(3) 0.1033(4) 0.1461(2) 0.0423(11) Uani 1 1 d .
H2A H 0.8858 0.0798 0.1423 0.051 Uiso 1 1 calc R
H2B H 0.9935 0.0350 0.1692 0.051 Uiso 1 1 calc R
C3 C 0.9886(3) 0.1197(4) 0.07484(19) 0.0416(11) Uani 1 1 d .
H3A H 1.0560 0.1528 0.0783 0.050 Uiso 1 1 calc R
H3B H 0.9453 0.1801 0.0493 0.050 Uiso 1 1 calc R
C4 C 0.9851(3) -0.0056(4) 0.03622(19) 0.0388(10) Uani 1 1 d .
H4A H 1.0293 -0.0650 0.0617 0.047 Uiso 1 1 calc R
H4B H 0.9179 -0.0393 0.0343 0.047 Uiso 1 1 calc R
C5 C 0.7536(3) 0.2882(4) 0.3673(2) 0.0394(10) Uani 1 1 d .
H5A H 0.7094 0.3011 0.3282 0.047 Uiso 1 1 calc R
C6 C 0.6745(3) 0.0942(4) 0.4151(2) 0.0404(10) Uani 1 1 d .
H6A H 0.7113 0.0170 0.4261 0.048 Uiso 1 1 calc R
H6B H 0.6390 0.0842 0.3697 0.048 Uiso 1 1 calc R
C7 C 0.6003(3) 0.1134(4) 0.4667(2) 0.0448(11) Uani 1 1 d .
H7A H 0.5589 0.1859 0.4535 0.054 Uiso 1 1 calc R
H7B H 0.6354 0.1305 0.5115 0.054 Uiso 1 1 calc R
C8 C 0.5340(3) -0.0031(4) 0.4715(2) 0.0504(12) Uani 1 1 d .
H8A H 0.4935 -0.0138 0.4280 0.061 Uiso 1 1 calc R
H8B H 0.5763 -0.0770 0.4786 0.061 Uiso 1 1 calc R
C9 C 1.0803(3) 0.6936(4) 0.2944(2) 0.0529(13) Uani 1 1 d .
H9A H 1.1227 0.6691 0.3325 0.064 Uiso 1 1 calc R
C10 C 1.1961(4) 0.8415(5) 0.2383(2) 0.0620(14) Uani 1 1 d .
H10A H 1.2007 0.8559 0.1896 0.074 Uiso 1 1 calc R
H10B H 1.2520 0.7887 0.2552 0.074 Uiso 1 1 calc R
C11 C 1.2053(4) 0.9667(5) 0.2753(3) 0.0763(17) Uani 1 1 d .
H11A H 1.1454 1.0157 0.2631 0.092 Uiso 1 1 calc R
H11B H 1.2612 1.0129 0.2598 0.092 Uiso 1 1 calc R
C12 C 1.2208(5) 0.9524(6) 0.3538(3) 0.0856(19) Uani 1 1 d .
H12A H 1.1615 0.9147 0.3697 0.103 Uiso 1 1 calc R
H12B H 1.2762 0.8954 0.3656 0.103 Uiso 1 1 calc R
C13 C 1.2416(5) 1.0767(7) 0.3911(4) 0.106(2) Uani 1 1 d .
H13A H 1.2727 1.0588 0.4370 0.127 Uiso 1 1 calc R
H13B H 1.2892 1.1240 0.3670 0.127 Uiso 1 1 calc R
C14 C 1.1546(6) 1.1557(6) 0.3971(4) 0.113(2) Uani 1 1 d .
H14A H 1.1091 1.1448 0.3558 0.135 Uiso 1 1 calc R
H14B H 1.1760 1.2431 0.3985 0.135 Uiso 1 1 calc R
C15 C 1.0991(4) 1.1323(6) 0.4571(3) 0.085(2) Uani 1 1 d .
H15A H 1.1082 1.0449 0.4712 0.102 Uiso 1 1 calc R
H15B H 1.0286 1.1456 0.4440 0.102 Uiso 1 1 calc R
C16 C 1.0818(3) 1.3067(4) 0.5436(2) 0.0475(12) Uani 1 1 d .
H16A H 1.0180 1.3338 0.5276 0.057 Uiso 1 1 calc R
C17 C 1.1216(3) 0.4904(4) 0.4100(2) 0.0438(11) Uani 1 1 d .
C18 C 0.7012(3) 0.5123(4) 0.2289(2) 0.0404(10) Uani 1 1 d .
N1 N 0.9528(2) 0.3737(3) 0.25590(16) 0.0413(9) Uani 1 1 d .
N2 N 1.0490(3) 0.3614(4) 0.2437(2) 0.0644(13) Uani 1 1 d .
N3 N 1.0598(3) 0.2676(4) 0.2028(2) 0.0669(13) Uani 1 1 d .
N4 N 0.9697(2) 0.2179(3) 0.18802(16) 0.0366(8) Uani 1 1 d .
N5 N 0.8328(2) 0.3560(3) 0.38424(16) 0.0353(8) Uani 1 1 d .
N6 N 0.8753(3) 0.3040(4) 0.44401(18) 0.0516(10) Uani 1 1 d .
N7 N 0.8227(3) 0.2096(4) 0.46168(18) 0.0528(10) Uani 1 1 d .
N8 N 0.7448(2) 0.1984(3) 0.41333(17) 0.0381(8) Uani 1 1 d .
N9 N 0.9869(3) 0.6537(3) 0.27977(18) 0.0424(9) Uani 1 1 d .
N10 N 0.9550(3) 0.7125(4) 0.2213(2) 0.0669(13) Uani 1 1 d .
N11 N 1.0247(3) 0.7837(4) 0.1990(2) 0.0688(13) Uani 1 1 d .
N12 N 1.1035(3) 0.7730(4) 0.24637(19) 0.0478(10) Uani 1 1 d .
N13 N 1.1317(3) 1.2152(4) 0.51622(19) 0.0535(11) Uani 1 1 d .
N14 N 1.2215(3) 1.2042(4) 0.5526(2) 0.0608(12) Uani 1 1 d .
N15 N 1.2233(3) 1.2880(4) 0.60112(19) 0.0520(10) Uani 1 1 d .
N16 N 1.1372(2) 1.3535(3) 0.59740(16) 0.0386(9) Uani 1 1 d .
N17 N 0.7740(3) 0.5256(4) 0.26595(18) 0.0464(10) Uani 1 1 d .
N18 N 1.0375(3) 0.4822(3) 0.39338(17) 0.0424(9) Uani 1 1 d .
S1 S 0.60016(9) 0.49791(14) 0.17735(6) 0.0652(4) Uani 1 1 d .
S2 S 1.24107(10) 0.50358(16) 0.43180(8) 0.0789(5) Uani 1 1 d .
Co1 Co 0.90448(4) 0.50716(5) 0.33103(3) 0.03368(18) Uani 1 1 d .

loop_
_atom_site_aniso_label
_atom_site_aniso_U_11
_atom_site_aniso_U_22
_atom_site_aniso_U_33
_atom_site_aniso_U_23
_atom_site_aniso_U_13
_atom_site_aniso_U_12
C1 0.034(2) 0.039(3) 0.041(3) -0.009(2) 0.006(2) -0.004(2)
C2 0.053(3) 0.039(3) 0.035(2) -0.011(2) 0.009(2) 0.001(2)
C3 0.053(3) 0.037(3) 0.036(2) -0.009(2) 0.011(2) 0.000(2)
C4 0.043(2) 0.044(3) 0.031(2) -0.007(2) 0.0090(18) -0.001(2)
C5 0.035(2) 0.046(3) 0.037(3) 0.003(2) 0.0030(19) -0.005(2)
C6 0.043(3) 0.037(3) 0.042(3) 0.003(2) 0.010(2) -0.007(2)
C7 0.048(3) 0.039(3) 0.049(3) 0.004(2) 0.012(2) -0.004(2)
C8 0.051(3) 0.047(3) 0.056(3) 0.003(2) 0.017(2) -0.005(2)
C9 0.049(3) 0.050(3) 0.058(3) 0.012(3) -0.004(2) -0.009(3)
C10 0.056(3) 0.066(4) 0.067(4) 0.005(3) 0.019(3) -0.014(3)
C11 0.068(4) 0.061(4) 0.098(5) -0.002(3) 0.005(3) -0.013(3)
C12 0.098(5) 0.083(5) 0.074(4) -0.019(4) -0.002(3) 0.003(4)
C13 0.092(5) 0.112(6) 0.114(6) -0.008(5) 0.016(4) -0.006(5)
C14 0.142(7) 0.093(6) 0.104(6) -0.033(4) 0.015(5) 0.026(5)
C15 0.074(4) 0.098(5) 0.084(4) -0.052(4) 0.004(3) 0.012(4)
C16 0.047(3) 0.050(3) 0.044(3) -0.015(2) -0.003(2) 0.008(2)
C17 0.042(3) 0.051(3) 0.038(2) -0.004(2) 0.003(2) 0.002(2)
C18 0.046(3) 0.042(3) 0.034(2) 0.003(2) 0.011(2) 0.008(2)
N1 0.033(2) 0.049(2) 0.043(2) -0.0116(18) 0.0105(17) -0.0063(17)
N2 0.041(2) 0.082(3) 0.072(3) -0.039(2) 0.014(2) -0.009(2)
N3 0.044(2) 0.085(4) 0.073(3) -0.039(3) 0.017(2) -0.008(2)
N4 0.037(2) 0.040(2) 0.033(2) -0.0093(16) 0.0078(16) -0.0022(17)
N5 0.0307(19) 0.040(2) 0.035(2) 0.0014(16) 0.0033(15) -0.0042(16)
N6 0.050(2) 0.058(3) 0.045(2) 0.007(2) -0.0043(19) -0.013(2)
N7 0.053(2) 0.060(3) 0.044(2) 0.009(2) -0.0021(19) -0.013(2)
N8 0.036(2) 0.040(2) 0.038(2) 0.0051(17) 0.0057(17) -0.0070(17)
N9 0.044(2) 0.039(2) 0.044(2) 0.0010(18) 0.0048(18) -0.0006(18)
N10 0.058(3) 0.071(3) 0.069(3) 0.024(2) -0.012(2) -0.018(2)
N11 0.067(3) 0.076(3) 0.059(3) 0.016(2) -0.017(2) -0.016(3)
N12 0.046(2) 0.044(2) 0.054(3) 0.0036(19) 0.0090(19) -0.0042(19)
N13 0.059(3) 0.052(3) 0.049(2) -0.017(2) 0.002(2) 0.012(2)
N14 0.048(3) 0.067(3) 0.066(3) -0.017(2) -0.002(2) 0.020(2)
N15 0.043(2) 0.054(3) 0.058(3) -0.005(2) -0.0008(19) 0.012(2)
N16 0.038(2) 0.041(2) 0.037(2) -0.0016(17) 0.0043(16) 0.0041(17)
N17 0.038(2) 0.059(3) 0.041(2) -0.0014(18) 0.0028(17) 0.0043(19)
N18 0.036(2) 0.049(2) 0.042(2) -0.0027(17) 0.0011(16) -0.0008(18)
S1 0.0474(7) 0.0918(11) 0.0540(8) -0.0020(8) -0.0079(6) -0.0051(7)
S2 0.0374(7) 0.1100(14) 0.0870(11) -0.0110(9) -0.0057(7) -0.0023(8)
Co1 0.0311(3) 0.0364(3) 0.0335(3) -0.0040(3) 0.0029(2) -0.0022(3)

loop_
_atom_type_symbol
_atom_type_description
_atom_type_scat_dispersion_real
_atom_type_scat_dispersion_imag
_atom_type_scat_source
C C 0.0033 0.0016 'International Tables Vol C Tables 4.2.6.8 and 6.1.1.4'
H H 0.0000 0.0000 'International Tables Vol C Tables 4.2.6.8 and 6.1.1.4'
N N 0.0061 0.0033 'International Tables Vol C Tables 4.2.6.8 and 6.1.1.4'
S S 0.1246 0.1234 'International Tables Vol C Tables 4.2.6.8 and 6.1.1.4'
Co Co 0.3494 0.9721 'International Tables Vol C Tables 4.2.6.8 and 6.1.1.4'

loop_
_geom_angle_atom_site_label_1
_geom_angle_atom_site_label_2
_geom_angle_atom_site_label_3
_geom_angle
_geom_angle_site_symmetry_1
_geom_angle_site_symmetry_3
N1 C1 N4 109.5(4) . .
N1 C1 H1A 125.3 . .
N4 C1 H1A 125.3 . .
N4 C2 C3 112.7(3) . .
N4 C2 H2A 109.1 . .
C3 C2 H2A 109.1 . .
N4 C2 H2B 109.1 . .
C3 C2 H2B 109.1 . .
H2A C2 H2B 107.8 . .
C2 C3 C4 110.9(3) . .
C2 C3 H3A 109.5 . .
C4 C3 H3A 109.5 . .
C2 C3 H3B 109.5 . .
C4 C3 H3B 109.5 . .
H3A C3 H3B 108.0 . .
C4 C4 C3 113.3(4) 3_755 .
C4 C4 H4A 108.9 3_755 .
C3 C4 H4A 108.9 . .
C4 C4 H4B 108.9 3_755 .
C3 C4 H4B 108.9 . .
H4A C4 H4B 107.7 . .
N5 C5 N8 110.4(4) . .
N5 C5 H5A 124.8 . .
N8 C5 H5A 124.8 . .
N8 C6 C7 113.0(3) . .
N8 C6 H6A 109.0 . .
C7 C6 H6A 109.0 . .
N8 C6 H6B 109.0 . .
C7 C6 H6B 109.0 . .
H6A C6 H6B 107.8 . .
C6 C7 C8 111.2(4) . .
C6 C7 H7A 109.4 . .
C8 C7 H7A 109.4 . .
C6 C7 H7B 109.4 . .
C8 C7 H7B 109.4 . .
H7A C7 H7B 108.0 . .
C8 C8 C7 114.1(5) 3_656 .
C8 C8 H8A 108.7 3_656 .
C7 C8 H8A 108.7 . .
C8 C8 H8B 108.7 3_656 .
C7 C8 H8B 108.7 . .
H8A C8 H8B 107.6 . .
N12 C9 N9 109.6(4) . .
N12 C9 H9A 125.2 . .
N9 C9 H9A 125.2 . .
N12 C10 C11 114.6(4) . .
N12 C10 H10A 108.6 . .
C11 C10 H10A 108.6 . .
N12 C10 H10B 108.6 . .
C11 C10 H10B 108.6 . .
H10A C10 H10B 107.6 . .
C10 C11 C12 112.8(5) . .
C10 C11 H11A 109.0 . .
C12 C11 H11A 109.0 . .
C10 C11 H11B 109.0 . .
C12 C11 H11B 109.0 . .
H11A C11 H11B 107.8 . .
C13 C12 C11 113.2(5) . .
C13 C12 H12A 108.9 . .
C11 C12 H12A 108.9 . .
C13 C12 H12B 108.9 . .
C11 C12 H12B 108.9 . .
H12A C12 H12B 107.7 . .
C14 C13 C12 115.2(6) . .
C14 C13 H13A 108.5 . .
C12 C13 H13A 108.5 . .
C14 C13 H13B 108.5 . .
C12 C13 H13B 108.5 . .
H13A C13 H13B 107.5 . .
C13 C14 C15 116.3(6) . .
C13 C14 H14A 108.2 . .
C15 C14 H14A 108.2 . .
C13 C14 H14B 108.2 . .
C15 C14 H14B 108.2 . .
H14A C14 H14B 107.4 . .
C14 C15 N13 112.6(5) . .
C14 C15 H15A 109.1 . .
N13 C15 H15A 109.1 . .
C14 C15 H15B 109.1 . .
N13 C15 H15B 109.1 . .
H15A C15 H15B 107.8 . .
N13 C16 N16 109.0(4) . .
N13 C16 H16A 125.5 . .
N16 C16 H16A 125.5 . .
N18 C17 S2 178.6(4) . .
N17 C18 S1 178.4(4) . .
C1 N1 N2 105.4(3) . .
C1 N1 Co1 131.8(3) . .
N2 N1 Co1 122.4(3) . .
N3 N2 N1 110.6(4) . .
N2 N3 N4 106.5(4) . .
C1 N4 N3 108.1(3) . .
C1 N4 C2 130.8(4) . .
N3 N4 C2 120.9(3) . .
C5 N5 N6 105.1(3) . .
C5 N5 Co1 132.3(3) . .
N6 N5 Co1 122.3(2) . .
N7 N6 N5 110.2(3) . .
N6 N7 N8 106.9(3) . .
C5 N8 N7 107.4(3) . .
C5 N8 C6 131.5(4) . .
N7 N8 C6 120.9(3) . .
C9 N9 N10 104.7(4) . .
C9 N9 Co1 129.3(3) . .
N10 N9 Co1 125.6(3) . .
N11 N10 N9 111.8(4) . .
N10 N11 N12 105.4(4) . .
C9 N12 N11 108.5(4) . .
C9 N12 C10 130.9(4) . .
N11 N12 C10 120.6(4) . .
C16 N13 N14 108.5(4) . .
C16 N13 C15 128.7(4) . .
N14 N13 C15 122.8(4) . .
N15 N14 N13 106.1(3) . .
N14 N15 N16 111.1(3) . .
C16 N16 N15 105.4(3) . .
C16 N16 Co1 127.7(3) . 3_776
N15 N16 Co1 126.7(3) . 3_776
C18 N17 Co1 167.6(4) . .
C17 N18 Co1 157.3(3) . .
N17 Co1 N18 177.37(14) . .
N17 Co1 N16 94.24(13) . 3_776
N18 Co1 N16 88.39(13) . 3_776
N17 Co1 N1 86.56(13) . .
N18 Co1 N1 90.82(13) . .
N16 Co1 N1 176.60(13) 3_776 .
N17 Co1 N5 88.42(13) . .
N18 Co1 N5 91.41(13) . .
N16 Co1 N5 92.29(13) 3_776 .
N1 Co1 N5 91.03(13) . .
N17 Co1 N9 95.15(14) . .
N18 Co1 N9 84.94(13) . .
N16 Co1 N9 89.14(13) 3_776 .
N1 Co1 N9 87.49(13) . .
N5 Co1 N9 176.04(12) . .

loop_
_geom_bond_atom_site_label_1
_geom_bond_atom_site_label_2
_geom_bond_distance
_geom_bond_site_symmetry_2
C1 N1 1.301(5) .
C1 N4 1.321(5) .
C1 H1A 0.9300 .
C2 N4 1.465(5) .
C2 C3 1.509(5) .
C2 H2A 0.9700 .
C2 H2B 0.9700 .
C3 C4 1.525(5) .
C3 H3A 0.9700 .
C3 H3B 0.9700 .
C4 C4 1.510(7) 3_755
C4 H4A 0.9700 .
C4 H4B 0.9700 .
C5 N5 1.301(5) .
C5 N8 1.321(5) .
C5 H5A 0.9300 .
C6 N8 1.458(5) .
C6 C7 1.499(5) .
C6 H6A 0.9700 .
C6 H6B 0.9700 .
C7 C8 1.532(5) .
C7 H7A 0.9700 .
C7 H7B 0.9700 .
C8 C8 1.508(8) 3_656
C8 H8A 0.9700 .
C8 H8B 0.9700 .
C9 N12 1.319(5) .
C9 N9 1.331(5) .
C9 H9A 0.9300 .
C10 N12 1.464(5) .
C10 C11 1.509(7) .
C10 H10A 0.9700 .
C10 H10B 0.9700 .
C11 C12 1.533(7) .
C11 H11A 0.9700 .
C11 H11B 0.9700 .
C12 C13 1.517(8) .
C12 H12A 0.9700 .
C12 H12B 0.9700 .
C13 C14 1.454(8) .
C13 H13A 0.9700 .
C13 H13B 0.9700 .
C14 C15 1.469(8) .
C14 H14A 0.9700 .
C14 H14B 0.9700 .
C15 N13 1.481(6) .
C15 H15A 0.9700 .
C15 H15B 0.9700 .
C16 N13 1.321(5) .
C16 N16 1.324(5) .
C16 H16A 0.9300 .
C17 N18 1.151(5) .
C17 S2 1.629(4) .
C18 N17 1.169(5) .
C18 S1 1.619(5) .
N1 N2 1.347(4) .
N1 Co1 2.180(3) .
N2 N3 1.291(5) .
N3 N4 1.329(5) .
N5 N6 1.364(4) .
N5 Co1 2.184(3) .
N6 N7 1.291(5) .
N7 N8 1.346(4) .
N9 N10 1.332(5) .
N9 Co1 2.204(4) .
N10 N11 1.312(5) .
N11 N12 1.342(5) .
N13 N14 1.347(5) .
N14 N15 1.296(5) .
N15 N16 1.348(4) .
N16 Co1 2.143(3) 3_776
N17 Co1 2.074(4) .
N18 Co1 2.082(3) .
Co1 N16 2.143(3) 3_776

loop_
_geom_hbond_atom_site_label_D
_geom_hbond_atom_site_label_H
_geom_hbond_atom_site_label_A
_geom_hbond_distance_DH
_geom_hbond_distance_HA
_geom_hbond_distance_DA
_geom_hbond_angle_DHA
_geom_hbond_site_symmetry_A
C16 H16A N6 0.93 2.42 3.234(6) 146.5 1_565
C6 H6A N14 0.97 2.53 3.491(6) 169.8 3_766
C10 H10B N3 0.97 2.60 3.465(7) 149.2 2_755
C5 H5A N10 0.93 2.51 3.253(6) 136.9 2_645
C6 H6B N10 0.97 2.48 3.285(6) 139.9 2_645

loop_
_geom_torsion_atom_site_label_1
_geom_torsion_atom_site_label_2
_geom_torsion_atom_site_label_3
_geom_torsion_atom_site_label_4
_geom_torsion
_geom_torsion_site_symmetry_4
N4 C2 C3 C4 172.9(3) .
C2 C3 C4 C4 178.7(4) 3_755
N8 C6 C7 C8 -174.9(3) .
C6 C7 C8 C8 172.9(5) 3_656
N12 C10 C11 C12 70.3(6) .
C10 C11 C12 C13 173.6(5) .
C11 C12 C13 C14 77.8(7) .
C12 C13 C14 C15 87.3(8) .
C13 C14 C15 N13 93.7(7) .
N4 C1 N1 N2 0.5(5) .
N4 C1 N1 Co1 -172.1(3) .
C1 N1 N2 N3 -0.4(5) .
Co1 N1 N2 N3 173.1(3) .
N1 N2 N3 N4 0.1(6) .
N1 C1 N4 N3 -0.5(5) .
N1 C1 N4 C2 175.0(4) .
N2 N3 N4 C1 0.3(5) .
N2 N3 N4 C2 -175.8(4) .
C3 C2 N4 C1 124.2(4) .
C3 C2 N4 N3 -60.8(5) .
N8 C5 N5 N6 0.4(5) .
N8 C5 N5 Co1 173.5(3) .
C5 N5 N6 N7 -0.3(5) .
Co1 N5 N6 N7 -174.3(3) .
N5 N6 N7 N8 0.1(5) .
N5 C5 N8 N7 -0.4(5) .
N5 C5 N8 C6 -174.8(4) .
N6 N7 N8 C5 0.2(5) .
N6 N7 N8 C6 175.3(4) .
C7 C6 N8 C5 -107.7(5) .
C7 C6 N8 N7 78.5(5) .
N12 C9 N9 N10 -0.1(5) .
N12 C9 N9 Co1 173.2(3) .
C9 N9 N10 N11 1.4(6) .
Co1 N9 N10 N11 -172.3(3) .
N9 N10 N11 N12 -2.0(6) .
N9 C9 N12 N11 -1.1(5) .
N9 C9 N12 C10 -179.4(4) .
N10 N11 N12 C9 1.9(5) .
N10 N11 N12 C10 -179.6(4) .
C11 C10 N12 C9 -87.0(6) .
C11 C10 N12 N11 94.9(5) .
N16 C16 N13 N14 -0.8(5) .
N16 C16 N13 C15 177.6(5) .
C14 C15 N13 C16 112.5(6) .
C14 C15 N13 N14 -69.3(7) .
C16 N13 N14 N15 0.6(5) .
C15 N13 N14 N15 -178.0(5) .
N13 N14 N15 N16 -0.1(5) .
N13 C16 N16 N15 0.8(5) .
N13 C16 N16 Co1 -174.5(3) 3_776
N14 N15 N16 C16 -0.4(5) .
N14 N15 N16 Co1 174.9(3) 3_776
S1 C18 N17 Co1 -174(100) .
S2 C17 N18 Co1 -4(20) .
C18 N17 Co1 N18 42(4) .
C18 N17 Co1 N16 -137.1(16) 3_776
C18 N17 Co1 N1 46.2(16) .
C18 N17 Co1 N5 -44.9(16) .
C18 N17 Co1 N9 133.4(16) .
C17 N18 Co1 N17 76(3) .
C17 N18 Co1 N16 -105.6(9) 3_776
C17 N18 Co1 N1 71.1(9) .
C17 N18 Co1 N5 162.2(9) .
C17 N18 Co1 N9 -16.3(9) .
C1 N1 Co1 N17 -41.6(4) .
N2 N1 Co1 N17 146.9(4) .
C1 N1 Co1 N18 138.2(4) .
N2 N1 Co1 N18 -33.3(4) .
C1 N1 Co1 N16 -145(2) 3_776
N2 N1 Co1 N16 43(2) 3_776
C1 N1 Co1 N5 46.8(4) .
N2 N1 Co1 N5 -124.7(4) .
C1 N1 Co1 N9 -136.9(4) .
N2 N1 Co1 N9 51.6(4) .
C5 N5 Co1 N17 16.3(4) .
N6 N5 Co1 N17 -171.5(3) .
C5 N5 Co1 N18 -161.0(4) .
N6 N5 Co1 N18 11.1(3) .
C5 N5 Co1 N16 110.5(4) 3_776
N6 N5 Co1 N16 -77.3(3) 3_776
C5 N5 Co1 N1 -70.2(4) .
N6 N5 Co1 N1 101.9(3) .
C5 N5 Co1 N9 -138.2(17) .
N6 N5 Co1 N9 33.9(19) .
C9 N9 Co1 N17 -179.3(4) .
N10 N9 Co1 N17 -7.2(4) .
C9 N9 Co1 N18 -1.9(4) .
N10 N9 Co1 N18 170.1(4) .
C9 N9 Co1 N16 86.5(4) 3_776
N10 N9 Co1 N16 -101.4(4) 3_776
C9 N9 Co1 N1 -93.0(4) .
N10 N9 Co1 N1 79.1(4) .
C9 N9 Co1 N5 -25(2) .
N10 N9 Co1 N5 147.3(17) .
